data_1535835
loop_
_publ_author_name
'Donnay, G.'
'Preston, H.'

_publ_section_title
;
 Ewaldite, a New Barium Calcium Carbonate
;
_journal_name_full
;
Tschermaks Mineralogische und Petrographische Mitteilungen (-1978)
;
_journal_page_first 201
_journal_page_last 212
_journal_volume 15
_journal_year 1971
_chemical_formula_sum 'C Ba Ca O3'
_chemical_name_systematic 'Ba Ca (C O3)2'
_space_group_IT_number 186
_symmetry_space_group_name_Hall 'P 6c -2c'
_symmetry_space_group_name_H-M 'P 63 m c'
_cell_angle_alpha 90
_cell_angle_beta 90
_cell_angle_gamma 120
_cell_formula_units_Z 2
_cell_length_a 5.284
_cell_length_b 5.284
_cell_length_c 12.78
_cell_volume 309.020
_citation_journal_id_ASTM MPMTAG
_cod_data_source_file Donnay_MPMTAG_1971_1867.cif
_cod_data_source_block Ba1C1Ca1O3
_cod_original_cell_volume 309.0204
_cod_original_formula_sum 'Ba1 C1 Ca1 O3'
_cod_database_code 1535835

loop_
_symmetry_equiv_pos_as_xyz
x,y,z
x-y,x,z+1/2
-y,x-y,z
-x,-y,z+1/2
-x+y,-x,z
y,-x+y,z+1/2
y,x,z+1/2
-x+y,y,z
-x,-x+y,z+1/2
-y,-x,z
x-y,-y,z+1/2
x,x-y,z

loop_
_atom_site_label
_atom_site_type_symbol
_atom_site_fract_x
_atom_site_fract_y
_atom_site_fract_z
_atom_site_occupancy
_atom_site_U_iso_or_equiv
Ca1 Ca+2 0.3333 0.6667 0.305 1 0.0
Ba1 Ba+2 0.3333 0.6667 0 1 0.0
C1 C+4 0 0 0.422 1 0.0
O1 O-2 0.137 -0.137 0.425 1 0.0
